data_7156495
loop_
_publ_author_name
'Lai, Qi'
'Liu, Qing'
'He, Ying'
'Zhao, Kai'
'Wei, Chiyu'
'Wojtas, Lukasz'
'Shi, Xiaodong'
'Song, Zhiguang'

_publ_section_title
;
 Triazole-imidazole (TA-IM) derivatives as ultrafast fluorescent probes
 for selective Ag<sup>+</sup> detection.
;
_journal_issue 42
_journal_name_full 'Organic &amp; biomolecular chemistry'
_journal_page_first 7801
_journal_page_last 7805
_journal_paper_doi 10.1039/c8ob02482k
_journal_volume 16
_journal_year 2018
_chemical_formula_moiety 'C20 H14 N6, C H2 Cl2'
_chemical_formula_sum 'C21 H16 Cl2 N6'
_chemical_formula_weight 423.30
_space_group_crystal_system orthorhombic
_space_group_IT_number 61
_space_group_name_Hall '-P 2ac 2ab'
_space_group_name_H-M_alt 'P b c a'
_symmetry_space_group_name_Hall '-P 2ac 2ab'
_symmetry_space_group_name_H-M 'P b c a'
_atom_sites_solution_hydrogens mixed
_audit_creation_date 2018-03-29
_audit_creation_method
;
Olex2 1.2
(compiled 2017.08.10 svn.r3458 for OlexSys, GUI svn.r5381)
;
_audit_update_record
;
2018-04-05 deposited with the CCDC.
2018-10-08 downloaded from the CCDC.
;
_cell_angle_alpha 90
_cell_angle_beta 90
_cell_angle_gamma 90
_cell_formula_units_Z 8
_cell_length_a 10.0604(2)
_cell_length_b 14.9961(3)
_cell_length_c 25.8051(6)
_cell_measurement_reflns_used 9910
_cell_measurement_temperature 100(2)
_cell_measurement_theta_max 74.50
_cell_measurement_theta_min 3.43
_cell_volume 3893.13(14)
_computing_cell_refinement 'SAINT V8.38A (?, 2016)'
_computing_data_reduction 'SAINT V8.38A (?, 2016)'
_computing_molecular_graphics 'Olex2 (Dolomanov et al., 2009)'
_computing_publication_material 'Olex2 (Dolomanov et al., 2009)'
_computing_structure_refinement 'XL (Sheldrick, 2008)'
_diffrn_ambient_temperature 100.0
_diffrn_measured_fraction_theta_full 1.000
_diffrn_measured_fraction_theta_max 1.000
_diffrn_measurement_device_type 'Bruker D8 Venture PHOTON 100 CMOS'
_diffrn_measurement_method 'omega scans'
_diffrn_radiation_monochromator mirrors
_diffrn_radiation_type CuK\a
_diffrn_radiation_wavelength 1.54178
_diffrn_reflns_av_R_equivalents 0.0569
_diffrn_reflns_av_unetI/netI 0.0171
_diffrn_reflns_Laue_measured_fraction_full 1.000
_diffrn_reflns_Laue_measured_fraction_max 1.000
_diffrn_reflns_limit_h_max 12
_diffrn_reflns_limit_h_min -12
_diffrn_reflns_limit_k_max 18
_diffrn_reflns_limit_k_min -18
_diffrn_reflns_limit_l_max 32
_diffrn_reflns_limit_l_min -32
_diffrn_reflns_number 57028
_diffrn_reflns_point_group_measured_fraction_full 1.000
_diffrn_reflns_point_group_measured_fraction_max 1.000
_diffrn_reflns_theta_full 67.679
_diffrn_reflns_theta_max 74.489
_diffrn_reflns_theta_min 3.425
_diffrn_source 'INCOATEC Imus micro-focus source'
_diffrn_standards_number 0
_exptl_absorpt_coefficient_mu 3.168
_exptl_absorpt_correction_T_max 0.7439
_exptl_absorpt_correction_T_min 0.6142
_exptl_absorpt_correction_type multi-scan
_exptl_absorpt_process_details
;
SADABS-2016/2 (Bruker,2016/2) was used for absorption correction.
wR2(int) was 0.1302 before and 0.0630 after correction.
The Ratio of minimum to maximum transmission is 0.8256.
The \l/2 correction factor is Not present.
;
_exptl_crystal_colour colorless
_exptl_crystal_density_diffrn 1.444
_exptl_crystal_description rod
_exptl_crystal_F_000 1744
_exptl_crystal_size_max 0.477
_exptl_crystal_size_mid 0.068
_exptl_crystal_size_min 0.04
_refine_diff_density_max 0.332
_refine_diff_density_min -0.339
_refine_diff_density_rms 0.047
_refine_ls_extinction_method none
_refine_ls_goodness_of_fit_ref 1.026
_refine_ls_hydrogen_treatment mixed
_refine_ls_matrix_type full
_refine_ls_number_parameters 266
_refine_ls_number_reflns 3989
_refine_ls_number_restraints 0
_refine_ls_restrained_S_all 1.026
_refine_ls_R_factor_all 0.0362
_refine_ls_R_factor_gt 0.0307
_refine_ls_shift/su_max 0.002
_refine_ls_shift/su_mean 0.000
_refine_ls_structure_factor_coef Fsqd
_refine_ls_weighting_details 'w=1/[\s^2^(Fo^2^)+(0.0376P)^2^+2.5805P] where P=(Fo^2^+2Fc^2^)/3'
_refine_ls_weighting_scheme calc
_refine_ls_wR_factor_gt 0.0757
_refine_ls_wR_factor_ref 0.0790
_reflns_Friedel_coverage 0.000
_reflns_number_gt 3535
_reflns_number_total 3989
_reflns_threshold_expression 'I > 2\s(I)'
_cod_data_source_file c8ob02482k2.cif
_cod_data_source_block QL_TAIM_G
_cod_depositor_comments 'Adding full bibliography for 7156492--7156496.cif.'
_cod_database_code 7156495
_shelx_shelxl_version_number 2017/1
_shelx_space_group_comment
;
The symmetry employed for this shelxl refinement is uniquely defined
by the following loop, which should always be used as a source of
symmetry information in preference to the above space-group names.
They are only intended as comments.
;
_shelx_estimated_absorpt_t_max 0.884
_shelx_estimated_absorpt_t_min 0.313
_olex2_refinement_description
;
1. Fixed Uiso
 At 1.2 times of:
  All C(H) groups, All C(H,H) groups
2.a Secondary CH2 refined with riding coordinates:
 C33(H33A,H33B)
2.b Aromatic/amide H refined with riding coordinates:
 C2(H2), C3(H3), C4(H4), C5(H5), C13(H13), C14(H14), C15(H15), C16(H16),
 C17(H17), C23(H23), C24(H24), C25(H25), C26(H26)
;
_olex2_submission_special_instructions 'No special instructions were received'

loop_
_space_group_symop_operation_xyz
'x, y, z'
'x+1/2, -y+1/2, -z'
'-x, y+1/2, -z+1/2'
'-x+1/2, -y, z+1/2'
'-x, -y, -z'
'-x-1/2, y-1/2, z'
'x, -y-1/2, z-1/2'
'x-1/2, y, -z-1/2'

loop_
_atom_site_label
_atom_site_type_symbol
_atom_site_fract_x
_atom_site_fract_y
_atom_site_fract_z
_atom_site_U_iso_or_equiv
_atom_site_adp_type
_atom_site_occupancy
_atom_site_site_symmetry_order
_atom_site_calc_flag
_atom_site_refinement_flags_posn
N1 N 0.40846(11) 0.55384(8) 0.54055(4) 0.0145(2) Uani 1 1 d .
C2 C 0.31433(14) 0.53958(9) 0.50467(5) 0.0159(3) Uani 1 1 d .
H2 H 0.340875 0.518013 0.471643 0.019 Uiso 1 1 calc R
C3 C 0.17974(14) 0.55482(10) 0.51343(6) 0.0176(3) Uani 1 1 d .
H3 H 0.116047 0.544081 0.486979 0.021 Uiso 1 1 calc R
C4 C 0.14065(14) 0.58618(10) 0.56186(6) 0.0183(3) Uani 1 1 d .
H4 H 0.049589 0.597944 0.568791 0.022 Uiso 1 1 calc R
C5 C 0.23556(14) 0.60005(9) 0.59980(5) 0.0162(3) Uani 1 1 d .
H5 H 0.212121 0.620351 0.633455 0.019 Uiso 1 1 calc R
C6 C 0.36684(13) 0.58287(9) 0.58634(5) 0.0130(3) Uani 1 1 d .
N7 N 0.46840(11) 0.59593(8) 0.62431(4) 0.0128(2) Uani 1 1 d .
N8 N 0.44739(11) 0.64707(8) 0.66571(4) 0.0131(2) Uani 1 1 d .
C9 C 0.55930(13) 0.63866(9) 0.69309(5) 0.0120(3) Uani 1 1 d .
C10 C 0.64587(13) 0.57915(9) 0.66682(5) 0.0122(3) Uani 1 1 d .
N11 N 0.58602(11) 0.55400(8) 0.62270(4) 0.0131(2) Uani 1 1 d .
C12 C 0.77177(13) 0.53618(9) 0.68217(5) 0.0130(3) Uani 1 1 d .
C13 C 0.79786(14) 0.51785(9) 0.73429(5) 0.0148(3) Uani 1 1 d .
H13 H 0.738979 0.538899 0.760345 0.018 Uiso 1 1 calc R
C14 C 0.90982(14) 0.46885(9) 0.74814(6) 0.0164(3) Uani 1 1 d .
H14 H 0.926797 0.456242 0.783604 0.020 Uiso 1 1 calc R
C15 C 0.99677(14) 0.43833(9) 0.71035(6) 0.0186(3) Uani 1 1 d .
H15 H 1.072803 0.404537 0.719893 0.022 Uiso 1 1 calc R
C16 C 0.97234(15) 0.45733(11) 0.65854(6) 0.0215(3) Uani 1 1 d .
H16 H 1.032538 0.437244 0.632688 0.026 Uiso 1 1 calc R
C17 C 0.85994(14) 0.50571(10) 0.64434(6) 0.0186(3) Uani 1 1 d .
H17 H 0.843221 0.518011 0.608820 0.022 Uiso 1 1 calc R
C18 C 0.57139(13) 0.68976(9) 0.74102(5) 0.0113(3) Uani 1 1 d .
N19 N 0.46111(11) 0.71888(8) 0.76633(4) 0.0125(2) Uani 1 1 d .
H19 H 0.378(2) 0.7109(13) 0.7565(8) 0.029(5) Uiso 1 1 d .
C20 C 0.50474(13) 0.76606(9) 0.80886(5) 0.0125(3) Uani 1 1 d .
C21 C 0.64473(13) 0.76331(9) 0.80646(5) 0.0124(3) Uani 1 1 d .
N22 N 0.68431(11) 0.71433(8) 0.76320(4) 0.0122(2) Uani 1 1 d .
C23 C 0.72120(14) 0.80608(9) 0.84437(5) 0.0150(3) Uani 1 1 d .
H23 H 0.815569 0.804859 0.843236 0.018 Uiso 1 1 calc R
C24 C 0.65405(15) 0.85028(10) 0.88360(6) 0.0184(3) Uani 1 1 d .
H24 H 0.703503 0.880377 0.909632 0.022 Uiso 1 1 calc R
C25 C 0.51415(15) 0.85161(10) 0.88575(6) 0.0194(3) Uani 1 1 d .
H25 H 0.471675 0.881842 0.913545 0.023 Uiso 1 1 calc R
C26 C 0.43689(14) 0.81011(9) 0.84853(6) 0.0172(3) Uani 1 1 d .
H26 H 0.342551 0.811501 0.849894 0.021 Uiso 1 1 calc R
Cl31 Cl 0.61218(4) 0.77486(3) 0.57531(2) 0.02727(10) Uani 1 1 d .
Cl32 Cl 0.82630(4) 0.69569(3) 0.51405(2) 0.04188(13) Uani 1 1 d .
C33 C 0.65302(15) 0.70870(11) 0.52065(6) 0.0237(3) Uani 1 1 d .
H33A H 0.611122 0.649283 0.524237 0.028 Uiso 1 1 calc R
H33B H 0.616943 0.737102 0.489001 0.028 Uiso 1 1 calc R

loop_
_atom_site_aniso_label
_atom_site_aniso_U_11
_atom_site_aniso_U_22
_atom_site_aniso_U_33
_atom_site_aniso_U_23
_atom_site_aniso_U_13
_atom_site_aniso_U_12
N1 0.0142(5) 0.0159(6) 0.0134(5) -0.0002(4) -0.0004(4) -0.0012(4)
C2 0.0175(7) 0.0178(7) 0.0126(6) 0.0008(5) -0.0017(5) -0.0023(5)
C3 0.0158(7) 0.0193(7) 0.0175(7) 0.0013(6) -0.0055(5) -0.0029(5)
C4 0.0117(6) 0.0208(7) 0.0225(7) 0.0001(6) -0.0022(6) 0.0001(5)
C5 0.0141(6) 0.0180(7) 0.0166(7) -0.0018(5) -0.0001(5) 0.0005(5)
C6 0.0125(6) 0.0132(6) 0.0133(6) 0.0007(5) -0.0031(5) -0.0013(5)
N7 0.0102(5) 0.0162(5) 0.0120(5) -0.0026(4) -0.0009(4) 0.0008(4)
N8 0.0120(5) 0.0156(5) 0.0116(5) -0.0020(4) -0.0001(4) -0.0007(4)
C9 0.0097(6) 0.0142(6) 0.0120(6) 0.0000(5) 0.0005(5) -0.0010(5)
C10 0.0108(6) 0.0141(6) 0.0118(6) 0.0000(5) 0.0009(5) -0.0016(5)
N11 0.0099(5) 0.0161(5) 0.0133(5) -0.0002(4) -0.0006(4) 0.0011(4)
C12 0.0102(6) 0.0132(6) 0.0155(6) -0.0005(5) -0.0006(5) -0.0012(5)
C13 0.0142(6) 0.0144(6) 0.0157(6) -0.0018(5) 0.0005(5) -0.0008(5)
C14 0.0180(7) 0.0137(6) 0.0176(7) 0.0011(5) -0.0044(6) -0.0016(5)
C15 0.0133(6) 0.0167(7) 0.0260(7) 0.0005(6) -0.0031(6) 0.0022(5)
C16 0.0154(7) 0.0263(8) 0.0228(7) -0.0009(6) 0.0040(6) 0.0053(6)
C17 0.0152(7) 0.0252(7) 0.0152(7) 0.0000(6) 0.0008(5) 0.0030(6)
C18 0.0095(6) 0.0127(6) 0.0117(6) 0.0008(5) 0.0012(5) 0.0006(5)
N19 0.0080(5) 0.0157(5) 0.0138(5) -0.0009(4) 0.0007(4) 0.0002(4)
C20 0.0119(6) 0.0130(6) 0.0124(6) 0.0014(5) 0.0005(5) 0.0001(5)
C21 0.0121(6) 0.0128(6) 0.0122(6) 0.0006(5) 0.0012(5) 0.0009(5)
N22 0.0101(5) 0.0137(5) 0.0129(5) -0.0013(4) -0.0001(4) -0.0005(4)
C23 0.0150(6) 0.0146(6) 0.0155(6) 0.0000(5) -0.0019(5) -0.0006(5)
C24 0.0258(7) 0.0152(6) 0.0143(6) -0.0015(5) -0.0028(6) -0.0006(6)
C25 0.0260(7) 0.0177(7) 0.0147(6) -0.0023(5) 0.0051(6) 0.0031(6)
C26 0.0151(6) 0.0184(7) 0.0181(7) -0.0005(6) 0.0053(5) 0.0025(5)
Cl31 0.0325(2) 0.0271(2) 0.02217(19) 0.00176(14) 0.00151(15) -0.00301(15)
Cl32 0.01831(19) 0.0465(3) 0.0609(3) -0.0155(2) -0.00152(19) -0.00130(17)
C33 0.0194(7) 0.0263(8) 0.0253(8) 0.0003(6) -0.0014(6) -0.0031(6)

loop_
_atom_type_symbol
_atom_type_description
_atom_type_scat_dispersion_real
_atom_type_scat_dispersion_imag
_atom_type_scat_source
C C 0.0181 0.0091 'International Tables Vol C Tables 4.2.6.8 and 6.1.1.4'
H H 0.0000 0.0000 'International Tables Vol C Tables 4.2.6.8 and 6.1.1.4'
Cl Cl 0.3639 0.7018 'International Tables Vol C Tables 4.2.6.8 and 6.1.1.4'
N N 0.0311 0.0180 'International Tables Vol C Tables 4.2.6.8 and 6.1.1.4'

loop_
_geom_angle_atom_site_label_1
_geom_angle_atom_site_label_2
_geom_angle_atom_site_label_3
_geom_angle
C6 N1 C2 116.36(12)
N1 C2 H2 118.4
N1 C2 C3 123.27(13)
C3 C2 H2 118.4
C2 C3 H3 120.8
C2 C3 C4 118.43(13)
C4 C3 H3 120.8
C3 C4 H4 120.3
C5 C4 C3 119.42(13)
C5 C4 H4 120.3
C4 C5 H5 121.6
C4 C5 C6 116.81(13)
C6 C5 H5 121.6
N1 C6 C5 125.68(13)
N1 C6 N7 115.46(12)
C5 C6 N7 118.85(12)
N8 N7 C6 121.02(11)
N8 N7 N11 115.79(11)
N11 N7 C6 123.06(11)
N7 N8 C9 103.66(11)
N8 C9 C10 108.92(11)
N8 C9 C18 117.96(12)
C10 C9 C18 133.11(12)
C9 C10 C12 132.32(12)
N11 C10 C9 107.85(11)
N11 C10 C12 119.36(12)
N7 N11 C10 103.76(11)
C13 C12 C10 120.37(12)
C17 C12 C10 120.05(12)
C17 C12 C13 119.29(12)
C12 C13 H13 119.9
C14 C13 C12 120.20(13)
C14 C13 H13 119.9
C13 C14 H14 119.9
C15 C14 C13 120.27(14)
C15 C14 H14 119.9
C14 C15 H15 120.1
C14 C15 C16 119.82(13)
C16 C15 H15 120.1
C15 C16 H16 119.9
C15 C16 C17 120.25(14)
C17 C16 H16 119.9
C12 C17 H17 119.9
C16 C17 C12 120.17(13)
C16 C17 H17 119.9
N19 C18 C9 120.50(12)
N22 C18 C9 125.70(12)
N22 C18 N19 113.77(11)
C18 N19 H19 126.2(14)
C18 N19 C20 106.71(11)
C20 N19 H19 127.0(14)
N19 C20 C21 105.55(11)
N19 C20 C26 132.16(13)
C26 C20 C21 122.29(13)
N22 C21 C20 109.62(12)
N22 C21 C23 130.07(12)
C23 C21 C20 120.30(12)
C18 N22 C21 104.33(11)
C21 C23 H23 121.3
C24 C23 C21 117.50(13)
C24 C23 H23 121.3
C23 C24 H24 119.2
C23 C24 C25 121.51(13)
C25 C24 H24 119.2
C24 C25 H25 119.1
C26 C25 C24 121.84(13)
C26 C25 H25 119.1
C20 C26 H26 121.7
C25 C26 C20 116.56(13)
C25 C26 H26 121.7
Cl31 C33 H33A 109.3
Cl31 C33 H33B 109.3
Cl32 C33 Cl31 111.59(9)
Cl32 C33 H33A 109.3
Cl32 C33 H33B 109.3
H33A C33 H33B 108.0

loop_
_geom_bond_atom_site_label_1
_geom_bond_atom_site_label_2
_geom_bond_distance
N1 C2 1.3414(18)
N1 C6 1.3270(18)
C2 H2 0.9500
C2 C3 1.392(2)
C3 H3 0.9500
C3 C4 1.392(2)
C4 H4 0.9500
C4 C5 1.383(2)
C5 H5 0.9500
C5 C6 1.3898(19)
C6 N7 1.4292(17)
N7 N8 1.3320(16)
N7 N11 1.3406(16)
N8 C9 1.3351(17)
C9 C10 1.4192(19)
C9 C18 1.4603(18)
C10 N11 1.3421(17)
C10 C12 1.4753(18)
C12 C13 1.3977(19)
C12 C17 1.3959(19)
C13 H13 0.9500
C13 C14 1.391(2)
C14 H14 0.9500
C14 C15 1.388(2)
C15 H15 0.9500
C15 C16 1.389(2)
C16 H16 0.9500
C16 C17 1.393(2)
C17 H17 0.9500
C18 N19 1.3594(17)
C18 N22 1.3244(17)
N19 H19 0.88(2)
N19 C20 1.3777(18)
C20 C21 1.4103(18)
C20 C26 1.3965(19)
C21 N22 1.3942(17)
C21 C23 1.4001(19)
C23 H23 0.9500
C23 C24 1.386(2)
C24 H24 0.9500
C24 C25 1.409(2)
C25 H25 0.9500
C25 C26 1.383(2)
C26 H26 0.9500
Cl31 C33 1.7727(17)
Cl32 C33 1.7624(16)
C33 H33A 0.9900
C33 H33B 0.9900

loop_
_geom_torsion_atom_site_label_1
_geom_torsion_atom_site_label_2
_geom_torsion_atom_site_label_3
_geom_torsion_atom_site_label_4
_geom_torsion
N1 C2 C3 C4 -0.2(2)
N1 C6 N7 N8 161.00(12)
N1 C6 N7 N11 -23.40(18)
C2 N1 C6 C5 -0.5(2)
C2 N1 C6 N7 178.81(12)
C2 C3 C4 C5 -0.9(2)
C3 C4 C5 C6 1.2(2)
C4 C5 C6 N1 -0.5(2)
C4 C5 C6 N7 -179.78(13)
C5 C6 N7 N8 -19.67(19)
C5 C6 N7 N11 155.93(13)
C6 N1 C2 C3 0.8(2)
C6 N7 N8 C9 176.31(12)
C6 N7 N11 C10 -175.18(12)
N7 N8 C9 C10 -1.23(14)
N7 N8 C9 C18 177.86(11)
N8 N7 N11 C10 0.63(15)
N8 C9 C10 N11 1.69(15)
N8 C9 C10 C12 -170.11(13)
N8 C9 C18 N19 22.65(19)
N8 C9 C18 N22 -155.38(13)
C9 C10 N11 N7 -1.34(14)
C9 C10 C12 C13 28.4(2)
C9 C10 C12 C17 -157.81(15)
C9 C18 N19 C20 -178.65(12)
C9 C18 N22 C21 178.22(12)
C10 C9 C18 N19 -158.53(14)
C10 C9 C18 N22 23.4(2)
C10 C12 C13 C14 173.08(12)
C10 C12 C17 C16 -173.62(14)
N11 N7 N8 C9 0.40(15)
N11 C10 C12 C13 -142.61(13)
N11 C10 C12 C17 31.15(19)
C12 C10 N11 N7 171.71(11)
C12 C13 C14 C15 0.4(2)
C13 C12 C17 C16 0.2(2)
C13 C14 C15 C16 0.4(2)
C14 C15 C16 C17 -1.0(2)
C15 C16 C17 C12 0.6(2)
C17 C12 C13 C14 -0.7(2)
C18 C9 C10 N11 -177.21(14)
C18 C9 C10 C12 11.0(3)
C18 N19 C20 C21 0.53(14)
C18 N19 C20 C26 -179.44(14)
N19 C18 N22 C21 0.07(15)
N19 C20 C21 N22 -0.51(15)
N19 C20 C21 C23 179.55(12)
N19 C20 C26 C25 -179.87(14)
C20 C21 N22 C18 0.28(15)
C20 C21 C23 C24 0.1(2)
C21 C20 C26 C25 0.2(2)
C21 C23 C24 C25 0.6(2)
N22 C18 N19 C20 -0.39(15)
N22 C21 C23 C24 -179.85(14)
C23 C21 N22 C18 -179.79(14)
C23 C24 C25 C26 -1.0(2)
C24 C25 C26 C20 0.5(2)
C26 C20 C21 N22 179.46(12)
C26 C20 C21 C23 -0.5(2)
